data_7043955
loop_
_publ_author_name
'Kosai, Tomoyuki'
'Ishida, Shintaro'
'Iwamoto, Takeaki'

_publ_section_title
;
 Heteroaryldisilenes: heteroaryl groups serve as electron acceptors for
 Si&#xE001;Si double bonds in intramolecular charge transfer transitions
;
_journal_name_full 'Dalton Trans.'
_journal_paper_doi 10.1039/C7DT02357J
_journal_year 2017
_chemical_formula_moiety 'C58 H106 S2 Si12, 4(C5 H10 O)'
_chemical_formula_sum 'C78 H146 O4 S2 Si12'
_chemical_formula_weight 1549.14
_chemical_melting_point 510
_chemical_name_systematic Bis(disilenyl)bithiophene
_chemical_properties_physical ', Air-sensitive,Moisture-sensitive,Oxygen-sensitive'
_space_group_crystal_system monoclinic
_space_group_IT_number 14
_space_group_name_Hall '-P 2ybc'
_space_group_name_H-M_alt 'P 1 21/c 1'
_symmetry_space_group_name_Hall '-P 2ybc'
_symmetry_space_group_name_H-M 'P 1 21/c 1'
_atom_sites_solution_hydrogens geom
_audit_creation_method SHELXL-2014
_audit_update_record
;
2017-06-26 deposited with the CCDC.
2017-08-11 downloaded from the CCDC.
;
_cell_angle_alpha 90
_cell_angle_beta 93.418(3)
_cell_angle_gamma 90
_cell_formula_units_Z 2
_cell_length_a 16.030(3)
_cell_length_b 30.312(6)
_cell_length_c 9.521(2)
_cell_measurement_reflns_used 9970
_cell_measurement_temperature 100(2)
_cell_measurement_theta_max 27.43
_cell_measurement_theta_min 2.25
_cell_volume 4618.0(16)
_computing_cell_refinement 'Bruker SAINT'
_computing_data_collection 'Bruker APEX2'
_computing_data_reduction 'Bruker SAINT'
_computing_molecular_graphics 'Bruker SHELXTL'
_computing_publication_material 'Bruker SHELXTL'
_computing_structure_refinement 'SHELXL-2014 (Sheldrick 2014)'
_computing_structure_solution 'SHELXS-97 (Sheldrick 2008)'
_diffrn_ambient_temperature 100(2)
_diffrn_detector_area_resol_mean 8.333
_diffrn_measured_fraction_theta_full 0.969
_diffrn_measured_fraction_theta_max 0.996
_diffrn_measurement_device_type 'Bruker APEXII CCD area detector'
_diffrn_measurement_method 'phi and omega scans'
_diffrn_radiation_monochromator 'Bruker Helios multilayer confocal mirror'
_diffrn_radiation_source 'Bruker TXS fine-focus rotating anode'
_diffrn_radiation_type MoK\a
_diffrn_radiation_wavelength 0.71073
_diffrn_reflns_av_R_equivalents 0.0975
_diffrn_reflns_av_unetI/netI 0.0800
_diffrn_reflns_Laue_measured_fraction_full 0.969
_diffrn_reflns_Laue_measured_fraction_max 0.996
_diffrn_reflns_limit_h_max 19
_diffrn_reflns_limit_h_min -19
_diffrn_reflns_limit_k_max 36
_diffrn_reflns_limit_k_min -36
_diffrn_reflns_limit_l_max 11
_diffrn_reflns_limit_l_min -11
_diffrn_reflns_number 40728
_diffrn_reflns_point_group_measured_fraction_full 0.969
_diffrn_reflns_point_group_measured_fraction_max 0.996
_diffrn_reflns_theta_full 25.242
_diffrn_reflns_theta_max 25.000
_diffrn_reflns_theta_min 1.273
_exptl_absorpt_coefficient_mu 0.256
_exptl_absorpt_correction_T_max 0.7455
_exptl_absorpt_correction_T_min 0.4925
_exptl_absorpt_correction_type empirical
_exptl_absorpt_process_details 'SADABS Sheldrick 1996'
_exptl_crystal_colour orange
_exptl_crystal_density_diffrn 1.114
_exptl_crystal_description plate
_exptl_crystal_F_000 1692
_exptl_crystal_recrystallization_method 'Re-crystallisation from solvent: 2-methyltetrahydrofuran'
_exptl_crystal_size_max 0.300
_exptl_crystal_size_mid 0.100
_exptl_crystal_size_min 0.020
_refine_diff_density_max 1.178
_refine_diff_density_min -0.776
_refine_diff_density_rms 0.088
_refine_ls_extinction_method none
_refine_ls_goodness_of_fit_ref 1.079
_refine_ls_hydrogen_treatment constr
_refine_ls_matrix_type full
_refine_ls_number_parameters 460
_refine_ls_number_reflns 8100
_refine_ls_number_restraints 0
_refine_ls_restrained_S_all 1.079
_refine_ls_R_factor_all 0.1175
_refine_ls_R_factor_gt 0.0728
_refine_ls_shift/su_max 0.000
_refine_ls_shift/su_mean 0.000
_refine_ls_structure_factor_coef Fsqd
_refine_ls_weighting_details 'w=1/[\s^2^(Fo^2^)+(0.1011P)^2^+3.6667P] where P=(Fo^2^+2Fc^2^)/3'
_refine_ls_weighting_scheme calc
_refine_ls_wR_factor_gt 0.1803
_refine_ls_wR_factor_ref 0.1991
_reflns_Friedel_coverage 0.000
_reflns_number_gt 5368
_reflns_number_total 8100
_reflns_threshold_expression 'I > 2\s(I)'
_cod_data_source_file c7dt02357j2.cif
_cod_data_source_block NA15d
_cod_original_cell_volume 4617.9(17)
_cod_database_code 7043955
_shelx_space_group_comment
;
The symmetry employed for this shelxl refinement is uniquely defined
by the following loop, which should always be used as a source of
symmetry information in preference to the above space-group names.
They are only intended as comments.
;
_shelx_estimated_absorpt_t_min 0.927
_shelx_estimated_absorpt_t_max 0.995
_shelxl_version_number 2014-3

loop_
_space_group_symop_operation_xyz
'x, y, z'
'-x, y+1/2, -z+1/2'
'-x, -y, -z'
'x, -y-1/2, z-1/2'

loop_
_atom_site_label
_atom_site_type_symbol
_atom_site_fract_x
_atom_site_fract_y
_atom_site_fract_z
_atom_site_U_iso_or_equiv
_atom_site_adp_type
_atom_site_occupancy
_atom_site_site_symmetry_order
_atom_site_calc_flag
_atom_site_refinement_flags_posn
_atom_site_refinement_flags_adp
_atom_site_refinement_flags_occupancy
_atom_site_disorder_assembly
_atom_site_disorder_group
Si1 Si 0.26450(6) 0.41385(3) 0.59027(12) 0.0207(3) Uani 1 1 d . . . . .
Si2 Si 0.1337(5) 0.4071(2) 0.6355(13) 0.0288(19) Uani 0.82(4) 1 d . . P A 1
Si3 Si 0.1530(15) 0.3989(5) 0.692(4) 0.018(5) Uani 0.18(4) 1 d . . P A 2
Si4 Si 0.28597(7) 0.51379(4) 0.48488(13) 0.0262(3) Uani 1 1 d . . . . .
Si5 Si 0.35285(7) 0.48506(4) 0.78897(12) 0.0278(3) Uani 1 1 d . . . . .
Si6 Si 0.27700(8) 0.34793(4) 0.33151(13) 0.0321(3) Uani 1 1 d . . . . .
Si7 Si 0.39409(7) 0.33432(4) 0.60540(14) 0.0311(3) Uani 1 1 d . . . . .
S1 S 0.08862(7) 0.45061(4) 0.92975(13) 0.0370(3) Uani 1 1 d . . . . .
C1 C 0.0824(3) 0.44732(14) 0.7498(5) 0.0373(12) Uani 1 1 d . . . . .
C2 C 0.0216(3) 0.47624(15) 0.7067(8) 0.0602(18) Uani 1 1 d . . . . .
H1 H 0.0057 0.4790 0.6093 0.072 Uiso 1 1 calc R U . . .
C3 C -0.0160(3) 0.50091(15) 0.8006(5) 0.0381(11) Uani 1 1 d . . . . .
H2 H -0.0573 0.5226 0.7772 0.046 Uiso 1 1 calc R U . . .
C4 C 0.0130(2) 0.49078(13) 0.9353(5) 0.0279(10) Uani 1 1 d . . . . .
C5 C 0.3286(2) 0.46639(12) 0.5982(4) 0.0188(8) Uani 1 1 d . . . . .
C6 C 0.4118(2) 0.44920(12) 0.5363(4) 0.0220(9) Uani 1 1 d . . . . .
H3 H 0.4392 0.4739 0.4888 0.026 Uiso 1 1 calc R U . . .
H4 H 0.4504 0.4388 0.6144 0.026 Uiso 1 1 calc R U . . .
C7 C 0.3952(2) 0.41128(12) 0.4306(4) 0.0225(9) Uani 1 1 d . . . . .
H5 H 0.4487 0.3968 0.4117 0.027 Uiso 1 1 calc R U . . .
H6 H 0.3709 0.4234 0.3407 0.027 Uiso 1 1 calc R U . . .
C8 C 0.3340(2) 0.37631(12) 0.4879(4) 0.0223(9) Uani 1 1 d . . . . .
C9 C 0.2866(3) 0.50186(16) 0.2920(5) 0.0447(12) Uani 1 1 d . . . . .
H7 H 0.2487 0.4772 0.2683 0.067 Uiso 1 1 calc R U . . .
H8 H 0.3434 0.4940 0.2682 0.067 Uiso 1 1 calc R U . . .
H9 H 0.2681 0.5281 0.2385 0.067 Uiso 1 1 calc R U . . .
C10 C 0.3543(3) 0.56369(14) 0.5095(5) 0.0371(11) Uani 1 1 d . . . . .
H10 H 0.3345 0.5868 0.4439 0.056 Uiso 1 1 calc R U . . .
H11 H 0.4120 0.5559 0.4913 0.056 Uiso 1 1 calc R U . . .
H12 H 0.3522 0.5744 0.6063 0.056 Uiso 1 1 calc R U . . .
C11 C 0.1771(3) 0.52937(15) 0.5177(6) 0.0432(13) Uani 1 1 d . . . . .
H13 H 0.1744 0.5392 0.6154 0.065 Uiso 1 1 calc R U . . .
H14 H 0.1404 0.5038 0.5009 0.065 Uiso 1 1 calc R U . . .
H15 H 0.1590 0.5534 0.4541 0.065 Uiso 1 1 calc R U . . .
C12 C 0.4597(3) 0.51102(17) 0.8045(5) 0.0409(12) Uani 1 1 d . . . . .
H16 H 0.4630 0.5343 0.7337 0.061 Uiso 1 1 calc R U . . .
H17 H 0.5021 0.4885 0.7892 0.061 Uiso 1 1 calc R U . . .
H18 H 0.4697 0.5237 0.8986 0.061 Uiso 1 1 calc R U . . .
C13 C 0.2765(3) 0.52587(15) 0.8530(5) 0.0443(13) Uani 1 1 d . . . . .
H19 H 0.2196 0.5143 0.8372 0.066 Uiso 1 1 calc R U . . .
H20 H 0.2814 0.5537 0.8017 0.066 Uiso 1 1 calc R U . . .
H21 H 0.2884 0.5311 0.9538 0.066 Uiso 1 1 calc R U . . .
C14 C 0.3547(3) 0.43823(16) 0.9183(5) 0.0394(12) Uani 1 1 d . . . . .
H22 H 0.3735 0.4491 1.0118 0.059 Uiso 1 1 calc R U . . .
H23 H 0.3932 0.4153 0.8889 0.059 Uiso 1 1 calc R U . . .
H24 H 0.2984 0.4258 0.9216 0.059 Uiso 1 1 calc R U . . .
C15 C 0.2158(3) 0.29870(15) 0.3853(6) 0.0455(13) Uani 1 1 d . . . . .
H25 H 0.1896 0.2845 0.3014 0.068 Uiso 1 1 calc R U . . .
H26 H 0.1725 0.3081 0.4473 0.068 Uiso 1 1 calc R U . . .
H27 H 0.2534 0.2777 0.4354 0.068 Uiso 1 1 calc R U . . .
C16 C 0.3515(3) 0.33082(18) 0.1962(5) 0.0488(13) Uani 1 1 d . . . . .
H28 H 0.3895 0.3082 0.2362 0.073 Uiso 1 1 calc R U . . .
H29 H 0.3839 0.3565 0.1686 0.073 Uiso 1 1 calc R U . . .
H30 H 0.3199 0.3189 0.1135 0.073 Uiso 1 1 calc R U . . .
C17 C 0.2043(3) 0.38666(18) 0.2317(5) 0.0466(13) Uani 1 1 d . . . . .
H31 H 0.2368 0.4079 0.1798 0.070 Uiso 1 1 calc R U . . .
H32 H 0.1705 0.4025 0.2977 0.070 Uiso 1 1 calc R U . . .
H33 H 0.1676 0.3699 0.1654 0.070 Uiso 1 1 calc R U . . .
C18 C 0.4385(3) 0.28818(16) 0.5024(6) 0.0536(15) Uani 1 1 d . . . . .
H34 H 0.4707 0.2684 0.5664 0.080 Uiso 1 1 calc R U . . .
H35 H 0.4752 0.3003 0.4332 0.080 Uiso 1 1 calc R U . . .
H36 H 0.3929 0.2717 0.4535 0.080 Uiso 1 1 calc R U . . .
C19 C 0.4898(3) 0.35799(16) 0.7013(6) 0.0494(13) Uani 1 1 d . . . . .
H37 H 0.4733 0.3818 0.7636 0.074 Uiso 1 1 calc R U . . .
H38 H 0.5274 0.3697 0.6330 0.074 Uiso 1 1 calc R U . . .
H39 H 0.5185 0.3348 0.7572 0.074 Uiso 1 1 calc R U . . .
C20 C 0.3271(3) 0.31011(16) 0.7395(6) 0.0504(14) Uani 1 1 d . . . . .
H40 H 0.2749 0.2993 0.6929 0.076 Uiso 1 1 calc R U . . .
H41 H 0.3145 0.3328 0.8085 0.076 Uiso 1 1 calc R U . . .
H42 H 0.3567 0.2856 0.7874 0.076 Uiso 1 1 calc R U . . .
C21 C 0.0766(2) 0.35251(13) 0.6341(5) 0.0280(10) Uani 1 1 d . . . . .
C22 C 0.0214(3) 0.34425(14) 0.5176(5) 0.0315(10) Uani 1 1 d . . . . .
C23 C -0.0196(3) 0.30365(15) 0.5058(5) 0.0364(11) Uani 1 1 d . . . . .
H43 H -0.0559 0.2981 0.4252 0.044 Uiso 1 1 calc R U . . .
C24 C -0.0092(3) 0.27157(14) 0.6066(5) 0.0384(12) Uani 1 1 d . . . . .
C25 C 0.0423(3) 0.28047(14) 0.7247(5) 0.0340(11) Uani 1 1 d . . . . .
H44 H 0.0494 0.2587 0.7961 0.041 Uiso 1 1 calc R U . . .
C26 C 0.0841(3) 0.32066(14) 0.7420(5) 0.0304(10) Uani 1 1 d . . . . .
C27 C 0.0014(3) 0.37798(18) 0.4030(6) 0.0515(14) Uani 1 1 d . . . . .
H45 H 0.0317 0.3705 0.3197 0.077 Uiso 1 1 calc R U . . .
H46 H 0.0185 0.4073 0.4368 0.077 Uiso 1 1 calc R U . . .
H47 H -0.0588 0.3779 0.3783 0.077 Uiso 1 1 calc R U . . .
C28 C -0.0537(4) 0.22773(17) 0.5899(6) 0.0630(17) Uani 1 1 d . . . . .
H48 H -0.1097 0.2302 0.6249 0.095 Uiso 1 1 calc R U . . .
H49 H -0.0220 0.2051 0.6437 0.095 Uiso 1 1 calc R U . . .
H50 H -0.0582 0.2195 0.4902 0.095 Uiso 1 1 calc R U . . .
C29 C 0.1317(3) 0.32936(18) 0.8805(5) 0.0450(13) Uani 1 1 d . . . . .
H51 H 0.0956 0.3450 0.9436 0.067 Uiso 1 1 calc R U . . .
H52 H 0.1809 0.3475 0.8647 0.067 Uiso 1 1 calc R U . . .
H53 H 0.1497 0.3013 0.9234 0.067 Uiso 1 1 calc R U . . .
O1 O 0.2059(3) 0.66236(16) 0.0655(6) 0.0919(15) Uani 1 1 d . . . . .
C30 C 0.2170(8) 0.6717(4) 0.2172(10) 0.164(5) Uani 1 1 d . . . . .
H54 H 0.2773 0.6719 0.2464 0.197 Uiso 1 1 calc R U . . .
H55 H 0.1939 0.7012 0.2369 0.197 Uiso 1 1 calc R U . . .
C31 C 0.1775(5) 0.6406(3) 0.2917(8) 0.087(2) Uani 1 1 d . . . . .
H56 H 0.1429 0.6547 0.3621 0.104 Uiso 1 1 calc R U . . .
H57 H 0.2185 0.6208 0.3413 0.104 Uiso 1 1 calc R U . . .
C32 C 0.1230(4) 0.6152(3) 0.1843(7) 0.080(2) Uani 1 1 d . . . . .
H58 H 0.1139 0.5845 0.2155 0.096 Uiso 1 1 calc R U . . .
H59 H 0.0682 0.6297 0.1654 0.096 Uiso 1 1 calc R U . . .
C33 C 0.1723(5) 0.6165(2) 0.0632(8) 0.092(2) Uani 1 1 d . . . . .
H60 H 0.2188 0.5945 0.0722 0.111 Uiso 1 1 calc R U . . .
C34 C 0.1238(4) 0.6108(2) -0.0677(8) 0.080(2) Uani 1 1 d . . . . .
H61 H 0.1147 0.5793 -0.0853 0.120 Uiso 1 1 calc R U . . .
H62 H 0.1540 0.6236 -0.1445 0.120 Uiso 1 1 calc R U . . .
H63 H 0.0698 0.6257 -0.0625 0.120 Uiso 1 1 calc R U . . .
O2 O 0.3501(7) 0.6451(3) 0.7774(10) 0.219(5) Uani 1 1 d . . . . .
C35 C 0.4029(5) 0.6425(2) 0.9043(9) 0.091(2) Uani 1 1 d . . . . .
H64 H 0.4579 0.6295 0.8859 0.109 Uiso 1 1 calc R U . . .
H65 H 0.3766 0.6245 0.9763 0.109 Uiso 1 1 calc R U . . .
C36 C 0.4114(5) 0.6879(3) 0.9483(9) 0.103(3) Uani 1 1 d . . . . .
H66 H 0.4707 0.6954 0.9719 0.123 Uiso 1 1 calc R U . . .
H67 H 0.3787 0.6937 1.0313 0.123 Uiso 1 1 calc R U . . .
C37 C 0.3765(7) 0.7145(3) 0.8192(10) 0.129(4) Uani 1 1 d . . . . .
H68 H 0.3536 0.7433 0.8480 0.155 Uiso 1 1 calc R U . . .
H69 H 0.4201 0.7197 0.7517 0.155 Uiso 1 1 calc R U . . .
C38 C 0.3110(8) 0.6860(4) 0.7592(13) 0.143(4) Uani 1 1 d . . . . .
H70 H 0.2610 0.6876 0.8169 0.172 Uiso 1 1 calc R U . . .
C39 C 0.2869(8) 0.6937(4) 0.6148(11) 0.176(6) Uani 1 1 d . . . . .
H71 H 0.3358 0.6907 0.5584 0.265 Uiso 1 1 calc R U . . .
H72 H 0.2639 0.7236 0.6036 0.265 Uiso 1 1 calc R U . . .
H73 H 0.2443 0.6721 0.5829 0.265 Uiso 1 1 calc R U . . .

loop_
_atom_site_aniso_label
_atom_site_aniso_U_11
_atom_site_aniso_U_22
_atom_site_aniso_U_33
_atom_site_aniso_U_23
_atom_site_aniso_U_13
_atom_site_aniso_U_12
Si1 0.0191(6) 0.0183(5) 0.0253(6) -0.0027(4) 0.0069(5) -0.0012(4)
Si2 0.0226(18) 0.0218(15) 0.044(4) -0.009(2) 0.015(2) -0.0042(14)
Si3 0.020(5) 0.008(4) 0.026(11) 0.004(5) 0.000(7) 0.004(3)
Si4 0.0220(6) 0.0211(6) 0.0359(7) 0.0053(5) 0.0044(5) 0.0006(4)
Si5 0.0322(7) 0.0269(6) 0.0249(6) -0.0048(5) 0.0060(5) -0.0084(5)
Si6 0.0324(7) 0.0344(7) 0.0305(7) -0.0138(5) 0.0095(5) -0.0059(5)
Si7 0.0298(7) 0.0233(6) 0.0411(8) 0.0069(5) 0.0113(6) 0.0063(5)
S1 0.0332(7) 0.0297(6) 0.0493(8) -0.0018(5) 0.0122(6) 0.0081(5)
C1 0.032(3) 0.025(2) 0.058(3) -0.016(2) 0.028(2) -0.0139(19)
C2 0.017(2) 0.021(2) 0.143(6) -0.015(3) 0.008(3) 0.0018(19)
C3 0.036(3) 0.037(3) 0.042(3) -0.001(2) 0.007(2) 0.003(2)
C4 0.024(2) 0.020(2) 0.042(3) -0.0064(18) 0.015(2) -0.0029(16)
C5 0.016(2) 0.0189(18) 0.022(2) -0.0031(16) 0.0042(16) -0.0010(15)
C6 0.019(2) 0.024(2) 0.023(2) 0.0000(17) 0.0036(17) -0.0002(16)
C7 0.019(2) 0.025(2) 0.025(2) 0.0011(17) 0.0074(17) 0.0024(16)
C8 0.025(2) 0.0184(19) 0.025(2) -0.0029(17) 0.0089(18) -0.0011(16)
C9 0.054(3) 0.040(3) 0.039(3) 0.015(2) -0.003(2) 0.010(2)
C10 0.028(2) 0.025(2) 0.059(3) 0.011(2) 0.010(2) -0.0004(19)
C11 0.026(3) 0.032(2) 0.072(4) 0.017(2) 0.006(2) 0.0033(19)
C12 0.041(3) 0.052(3) 0.030(3) -0.007(2) 0.001(2) -0.015(2)
C13 0.057(3) 0.034(3) 0.045(3) -0.014(2) 0.021(3) -0.007(2)
C14 0.048(3) 0.045(3) 0.025(3) -0.004(2) 0.001(2) -0.012(2)
C15 0.041(3) 0.038(3) 0.059(3) -0.021(2) 0.017(3) -0.013(2)
C16 0.049(3) 0.056(3) 0.043(3) -0.020(3) 0.018(3) -0.010(3)
C17 0.048(3) 0.063(3) 0.028(3) -0.011(2) -0.004(2) -0.004(3)
C18 0.047(3) 0.038(3) 0.077(4) -0.007(3) 0.014(3) 0.015(2)
C19 0.047(3) 0.040(3) 0.060(4) 0.013(3) -0.007(3) 0.012(2)
C20 0.047(3) 0.039(3) 0.067(4) 0.028(3) 0.018(3) 0.011(2)
C21 0.022(2) 0.027(2) 0.036(3) -0.0085(19) 0.013(2) -0.0020(17)
C22 0.026(2) 0.033(2) 0.036(3) 0.000(2) 0.011(2) 0.0029(19)
C23 0.026(2) 0.043(3) 0.040(3) -0.011(2) -0.001(2) -0.009(2)
C24 0.038(3) 0.028(2) 0.050(3) -0.008(2) 0.013(2) -0.007(2)
C25 0.035(3) 0.025(2) 0.044(3) 0.003(2) 0.016(2) 0.0019(19)
C26 0.024(2) 0.034(2) 0.034(3) -0.007(2) 0.009(2) 0.0025(18)
C27 0.047(3) 0.054(3) 0.053(3) 0.014(3) 0.005(3) 0.008(3)
C28 0.078(4) 0.041(3) 0.073(4) -0.017(3) 0.022(3) -0.032(3)
C29 0.035(3) 0.062(3) 0.039(3) -0.010(2) 0.007(2) 0.001(2)
O1 0.096(4) 0.078(3) 0.104(4) 0.012(3) 0.021(3) -0.030(3)
C30 0.226(13) 0.189(11) 0.075(6) 0.025(7) -0.018(7) -0.125(10)
C31 0.073(5) 0.096(5) 0.093(5) 0.003(5) 0.023(4) 0.028(4)
C32 0.061(4) 0.097(5) 0.082(5) 0.027(4) 0.005(4) -0.026(4)
C33 0.125(7) 0.069(5) 0.085(5) -0.017(4) 0.021(5) 0.037(5)
C34 0.080(5) 0.062(4) 0.096(6) -0.013(4) -0.016(4) 0.022(3)
O2 0.329(13) 0.125(6) 0.188(8) -0.087(6) -0.108(9) 0.084(7)
C35 0.099(6) 0.065(5) 0.105(6) -0.001(4) -0.016(5) -0.003(4)
C36 0.104(6) 0.087(6) 0.117(7) 0.015(5) 0.000(5) -0.021(5)
C37 0.190(10) 0.071(5) 0.117(7) -0.002(5) -0.075(7) -0.016(6)
C38 0.157(10) 0.118(9) 0.151(11) 0.021(8) -0.012(8) -0.011(8)
C39 0.220(13) 0.202(12) 0.096(8) 0.010(8) -0.084(9) -0.012(10)

loop_
_atom_type_symbol
_atom_type_description
_atom_type_scat_dispersion_real
_atom_type_scat_dispersion_imag
_atom_type_scat_source
C C 0.0033 0.0016 'International Tables Vol C Tables 4.2.6.8 and 6.1.1.4'
H H 0.0000 0.0000 'International Tables Vol C Tables 4.2.6.8 and 6.1.1.4'
Si Si 0.0817 0.0704 'International Tables Vol C Tables 4.2.6.8 and 6.1.1.4'
S S 0.1246 0.1234 'International Tables Vol C Tables 4.2.6.8 and 6.1.1.4'
O O 0.0106 0.0060 'International Tables Vol C Tables 4.2.6.8 and 6.1.1.4'

loop_
_geom_angle_atom_site_label_1
_geom_angle_atom_site_label_2
_geom_angle_atom_site_label_3
_geom_angle
_geom_angle_site_symmetry_1
_geom_angle_site_symmetry_3
C5 Si1 C8 100.98(16) . .
C5 Si1 Si3 128.9(3) . .
C8 Si1 Si3 129.7(3) . .
C5 Si1 Si2 126.76(18) . .
C8 Si1 Si2 130.25(14) . .
C1 Si2 C21 110.3(2) . .
C1 Si2 Si1 121.3(2) . .
C21 Si2 Si1 123.6(4) . .
C21 Si3 C1 105.1(11) . .
C21 Si3 Si1 124.1(11) . .
C1 Si3 Si1 118.9(8) . .
C11 Si4 C9 106.0(2) . .
C11 Si4 C10 108.8(2) . .
C9 Si4 C10 104.0(2) . .
C11 Si4 C5 114.06(19) . .
C9 Si4 C5 112.84(19) . .
C10 Si4 C5 110.60(19) . .
C13 Si5 C14 105.8(2) . .
C13 Si5 C12 108.0(2) . .
C14 Si5 C12 106.6(2) . .
C13 Si5 C5 113.8(2) . .
C14 Si5 C5 113.06(19) . .
C12 Si5 C5 109.24(18) . .
C17 Si6 C15 108.5(2) . .
C17 Si6 C16 103.1(2) . .
C15 Si6 C16 109.3(2) . .
C17 Si6 C8 111.6(2) . .
C15 Si6 C8 112.4(2) . .
C16 Si6 C8 111.4(2) . .
C20 Si7 C18 108.5(2) . .
C20 Si7 C19 107.7(3) . .
C18 Si7 C19 102.4(2) . .
C20 Si7 C8 111.77(19) . .
C18 Si7 C8 112.6(2) . .
C19 Si7 C8 113.39(19) . .
C1 S1 C4 94.2(2) . .
C2 C1 S1 105.3(4) . .
C2 C1 Si2 125.6(7) . .
S1 C1 Si2 128.5(6) . .
C2 C1 Si3 145.0(14) . .
S1 C1 Si3 108.9(14) . .
C3 C2 C1 120.2(6) . .
C2 C3 C4 111.1(5) . .
C3 C4 C4 127.9(5) . 3_567
C3 C4 S1 109.2(3) . .
C4 C4 S1 122.9(5) 3_567 .
C6 C5 Si1 100.1(2) . .
C6 C5 Si4 108.7(2) . .
Si1 C5 Si4 116.0(2) . .
C6 C5 Si5 108.8(3) . .
Si1 C5 Si5 111.37(19) . .
Si4 C5 Si5 111.11(18) . .
C7 C6 C5 111.9(3) . .
C6 C7 C8 111.4(3) . .
C7 C8 Si1 99.9(2) . .
C7 C8 Si6 108.3(3) . .
Si1 C8 Si6 113.7(2) . .
C7 C8 Si7 110.5(3) . .
Si1 C8 Si7 112.8(2) . .
Si6 C8 Si7 110.93(19) . .
C22 C21 C26 118.5(4) . .
C22 C21 Si2 116.4(6) . .
C26 C21 Si2 125.0(6) . .
C22 C21 Si3 136.1(14) . .
C26 C21 Si3 105.4(14) . .
C23 C22 C21 119.6(4) . .
C23 C22 C27 117.3(4) . .
C21 C22 C27 123.1(4) . .
C24 C23 C22 122.2(4) . .
C23 C24 C25 118.3(4) . .
C23 C24 C28 120.9(5) . .
C25 C24 C28 120.8(5) . .
C24 C25 C26 121.8(4) . .
C25 C26 C21 119.5(4) . .
C25 C26 C29 118.1(4) . .
C21 C26 C29 122.3(4) . .
C30 O1 C33 102.5(6) . .
C31 C30 O1 110.2(8) . .
C30 C31 C32 105.6(7) . .
C33 C32 C31 101.8(6) . .
C32 C33 C34 113.4(7) . .
C32 C33 O1 103.3(5) . .
C34 C33 O1 107.6(6) . .
C38 O2 C35 113.0(7) . .
O2 C35 C36 103.4(7) . .
C35 C36 C37 104.1(7) . .
C38 C37 C36 102.8(8) . .
O2 C38 C39 111.0(11) . .
O2 C38 C37 99.9(9) . .
C39 C38 C37 115.6(10) . .

loop_
_geom_bond_atom_site_label_1
_geom_bond_atom_site_label_2
_geom_bond_distance
_geom_bond_site_symmetry_2
Si1 C5 1.894(4) .
Si1 C8 1.902(4) .
Si1 Si3 2.133(12) .
Si1 Si2 2.176(4) .
Si2 C1 1.860(5) .
Si2 C21 1.889(5) .
Si3 C21 1.924(18) .
Si3 C1 1.953(15) .
Si4 C11 1.852(4) .
Si4 C9 1.872(5) .
Si4 C10 1.874(4) .
Si4 C5 1.899(4) .
Si5 C13 1.868(5) .
Si5 C14 1.878(5) .
Si5 C12 1.883(4) .
Si5 C5 1.920(4) .
Si6 C17 1.873(5) .
Si6 C15 1.874(5) .
Si6 C16 1.881(5) .
Si6 C8 1.905(4) .
Si7 C20 1.867(5) .
Si7 C18 1.873(5) .
Si7 C19 1.880(5) .
Si7 C8 1.916(4) .
S1 C1 1.713(5) .
S1 C4 1.721(4) .
C1 C2 1.355(7) .
C2 C3 1.337(7) .
C3 C4 1.372(6) .
C4 C4 1.436(8) 3_567
C5 C6 1.578(5) .
C6 C7 1.541(5) .
C7 C8 1.564(5) .
C21 C22 1.400(6) .
C21 C26 1.410(6) .
C22 C23 1.397(6) .
C22 C27 1.515(6) .
C23 C24 1.370(7) .
C24 C25 1.381(7) .
C24 C28 1.512(6) .
C25 C26 1.396(6) .
C26 C29 1.507(6) .
O1 C30 1.472(10) .
O1 C33 1.490(9) .
C30 C31 1.359(10) .
C31 C32 1.516(10) .
C32 C33 1.437(9) .
C33 C34 1.439(10) .
O2 C38 1.397(12) .
O2 C35 1.435(10) .
C35 C36 1.443(10) .
C36 C37 1.548(11) .
C37 C38 1.450(12) .
C38 C39 1.425(13) .

loop_
_geom_torsion_atom_site_label_1
_geom_torsion_atom_site_label_2
_geom_torsion_atom_site_label_3
_geom_torsion_atom_site_label_4
_geom_torsion
_geom_torsion_site_symmetry_4
C4 S1 C1 C2 -1.5(3) .
C4 S1 C1 Si2 -172.4(3) .
C4 S1 C1 Si3 -174.0(4) .
C21 Si2 C1 C2 -91.7(8) .
Si1 Si2 C1 C2 112.0(8) .
C21 Si2 C1 S1 77.5(8) .
Si1 Si2 C1 S1 -78.8(8) .
C21 Si2 C1 Si3 82.0(15) .
Si1 Si2 C1 Si3 -74.3(12) .
S1 C1 C2 C3 2.7(5) .
Si2 C1 C2 C3 173.9(4) .
Si3 C1 C2 C3 170.3(7) .
C1 C2 C3 C4 -2.6(6) .
C2 C3 C4 C4 -178.6(5) 3_567
C2 C3 C4 S1 1.2(5) .
C1 S1 C4 C3 0.2(3) .
C1 S1 C4 C4 180.0(5) 3_567
C8 Si1 C5 C6 -8.2(3) .
Si3 Si1 C5 C6 164.7(16) .
Si2 Si1 C5 C6 -173.3(5) .
C8 Si1 C5 Si4 108.5(2) .
Si3 Si1 C5 Si4 -78.6(16) .
Si2 Si1 C5 Si4 -56.6(5) .
C8 Si1 C5 Si5 -123.1(2) .
Si3 Si1 C5 Si5 49.8(16) .
Si2 Si1 C5 Si5 71.7(5) .
C11 Si4 C5 C6 166.8(3) .
C9 Si4 C5 C6 45.8(3) .
C10 Si4 C5 C6 -70.2(3) .
C11 Si4 C5 Si1 55.0(3) .
C9 Si4 C5 Si1 -66.0(3) .
C10 Si4 C5 Si1 178.0(2) .
C11 Si4 C5 Si5 -73.5(3) .
C9 Si4 C5 Si5 165.5(2) .
C10 Si4 C5 Si5 49.5(2) .
Si1 C5 C6 C7 30.0(4) .
Si4 C5 C6 C7 -92.1(3) .
Si5 C5 C6 C7 146.8(3) .
C5 C6 C7 C8 -45.6(4) .
C6 C7 C8 Si1 34.0(3) .
C6 C7 C8 Si6 153.2(3) .
C6 C7 C8 Si7 -85.1(3) .
C1 Si2 C21 C22 100.0(7) .
Si1 Si2 C21 C22 -104.4(8) .
C1 Si2 C21 C26 -78.4(8) .
Si1 Si2 C21 C26 77.3(8) .
C1 Si2 C21 Si3 -85.6(11) .
Si1 Si2 C21 Si3 70.1(15) .
C26 C21 C22 C23 -5.0(6) .
Si2 C21 C22 C23 176.6(3) .
Si3 C21 C22 C23 173.9(6) .
C26 C21 C22 C27 173.4(4) .
Si2 C21 C22 C27 -5.0(5) .
Si3 C21 C22 C27 -7.7(8) .
C21 C22 C23 C24 1.5(6) .
C27 C22 C23 C24 -176.9(4) .
C22 C23 C24 C25 1.5(7) .
C22 C23 C24 C28 -179.3(4) .
C23 C24 C25 C26 -0.9(6) .
C28 C24 C25 C26 179.8(4) .
C24 C25 C26 C21 -2.5(6) .
C24 C25 C26 C29 173.7(4) .
C22 C21 C26 C25 5.4(6) .
Si2 C21 C26 C25 -176.3(3) .
Si3 C21 C26 C25 -173.7(4) .
C22 C21 C26 C29 -170.7(4) .
Si2 C21 C26 C29 7.6(6) .
Si3 C21 C26 C29 10.1(6) .
C33 O1 C30 C31 -12.8(12) .
O1 C30 C31 C32 -12.0(12) .
C30 C31 C32 C33 33.1(10) .
C31 C32 C33 C34 -156.5(6) .
C31 C32 C33 O1 -40.4(7) .
C30 O1 C33 C32 33.6(9) .
C30 O1 C33 C34 153.7(8) .
C38 O2 C35 C36 -13.9(13) .
O2 C35 C36 C37 -12.4(10) .
C35 C36 C37 C38 33.3(11) .
C35 O2 C38 C39 157.5(10) .
C35 O2 C38 C37 35.0(13) .
C36 C37 C38 O2 -39.7(11) .
C36 C37 C38 C39 -158.9(11) .
